data_1523391
loop_
_publ_author_name
'Chattopadhyay, T.K.'
'Khalaff, K.'
'Schubert, K.'

_publ_section_title
;
 Zur Konstitution der Mischungen Platin-Gallium und
 Platin-Gallium-Germanium
;
_journal_name_full 'Metall (Berlin)'
_journal_page_first 1160
_journal_page_last 1168
_journal_volume 28
_journal_year 1974
_chemical_formula_sum 'Ga Pt2'
_space_group_IT_number 51
_symmetry_space_group_name_Hall '-P 2a 2a'
_symmetry_space_group_name_H-M 'P m m a'
_cell_angle_alpha 90
_cell_angle_beta 90
_cell_angle_gamma 90
_cell_formula_units_Z 8
_cell_length_a 16.44
_cell_length_b 3.922
_cell_length_c 5.488
_cell_volume 353.854
_citation_journal_id_ASTM MTLLAF
_cod_data_source_file Chattopadhyay_MTLLAF_1974_313.cif
_cod_data_source_block Ga1Pt2
_cod_original_cell_volume 353.8535
_cod_original_formula_sum 'Ga1 Pt2'
_cod_database_code 1523391

loop_
_symmetry_equiv_pos_as_xyz
x,y,z
-x+1/2,-y,z
x+1/2,-y,-z
-x,y,-z
-x,-y,-z
x-1/2,y,-z
-x-1/2,y,z
x,-y,z

loop_
_atom_site_label
_atom_site_type_symbol
_atom_site_fract_x
_atom_site_fract_y
_atom_site_fract_z
_atom_site_occupancy
_atom_site_U_iso_or_equiv
Ga3 Ga 0.087 0 0.272 1 0.0
Pt5 Pt 0.166 0.5 0.542 1 0.0
Ga2 Ga 0.25 0 0.784 1 0.0
Pt4 Pt 0.162 0.5 0.032 1 0.0
Pt3 Pt 0.076 0 0.784 1 0.0
Pt1 Pt 0 0.5 0.5 1 0.0
Pt2 Pt 0.25 0 0.281 1 0.0
Ga1 Ga 0 0.5 0 1 0.0
